data_2224806
loop_
_publ_author_name
'Yu, Hai-Tao'
'Wei, Yi'
'Zhang, Yan'

_publ_section_title
;
 10-Benzoylphenanthrene-8,9-dicarboxylic anhydride
;
_journal_coeditor_code XU2667
_journal_issue 1
_journal_name_full 'Acta Crystallographica Section E'
_journal_page_first o131
_journal_paper_doi 10.1107/S1600536809052684
_journal_volume 66
_journal_year 2010
_chemical_formula_iupac 'C23 H12 O4'
_chemical_formula_moiety 'C23 H12 O4'
_chemical_formula_sum 'C23 H12 O4'
_chemical_formula_weight 352.33
_chemical_name_systematic
;
10-Benzoylphenanthrene-8,9-dicarboxylic anhydride
;
_space_group_IT_number 14
_symmetry_cell_setting monoclinic
_symmetry_space_group_name_Hall '-P 2ybc'
_symmetry_space_group_name_H-M 'P 1 21/c 1'
_atom_sites_solution_hydrogens geom
_atom_sites_solution_primary direct
_atom_sites_solution_secondary difmap
_audit_creation_method SHELXL-97
_cell_angle_alpha 90.00
_cell_angle_beta 99.64(3)
_cell_angle_gamma 90.00
_cell_formula_units_Z 8
_cell_length_a 11.329(2)
_cell_length_b 17.767(4)
_cell_length_c 16.811(3)
_cell_measurement_reflns_used 25
_cell_measurement_temperature 293(2)
_cell_measurement_theta_max 15.2
_cell_measurement_theta_min 10.8
_cell_volume 3336.0(12)
_computing_cell_refinement 'CAD-4 EXPRESS (Enraf--Nonius, 1994)'
_computing_data_collection 'CAD-4 EXPRESS (Enraf--Nonius, 1994)'
_computing_data_reduction 'XCAD4 (Harms & Wocadlo, 1995)'
_computing_molecular_graphics 'ORTEP-3 for Windows (Farrugia, 1997)'
_computing_publication_material 'SHELXL97 (Sheldrick, 2008)'
_computing_structure_refinement 'SHELXL97 (Sheldrick, 2008)'
_computing_structure_solution 'SHELXS97 (Sheldrick, 2008)'
_diffrn_ambient_temperature 293(2)
_diffrn_measured_fraction_theta_full 0.999
_diffrn_measured_fraction_theta_max 0.999
_diffrn_measurement_device_type 'Enraf--Nonius CAD-4'
_diffrn_measurement_method \w/2\q
_diffrn_radiation_monochromator graphite
_diffrn_radiation_source 'fine-focus sealed tube'
_diffrn_radiation_type MoK\a
_diffrn_radiation_wavelength 0.71073
_diffrn_reflns_av_R_equivalents 0.0000
_diffrn_reflns_av_sigmaI/netI 0.0695
_diffrn_reflns_limit_h_max 13
_diffrn_reflns_limit_h_min -13
_diffrn_reflns_limit_k_max 21
_diffrn_reflns_limit_k_min 0
_diffrn_reflns_limit_l_max 20
_diffrn_reflns_limit_l_min 0
_diffrn_reflns_number 6073
_diffrn_reflns_theta_full 25.28
_diffrn_reflns_theta_max 25.28
_diffrn_reflns_theta_min 1.68
_diffrn_standards_decay_% 1
_diffrn_standards_interval_time 120
_diffrn_standards_number 3
_exptl_absorpt_coefficient_mu 0.096
_exptl_absorpt_correction_type none
_exptl_crystal_colour colourless
_exptl_crystal_density_diffrn 1.403
_exptl_crystal_density_method 'not measured'
_exptl_crystal_description block
_exptl_crystal_F_000 1456
_exptl_crystal_size_max 0.30
_exptl_crystal_size_mid 0.28
_exptl_crystal_size_min 0.26
_refine_diff_density_max 0.168
_refine_diff_density_min -0.169
_refine_ls_extinction_method none
_refine_ls_goodness_of_fit_ref 1.013
_refine_ls_hydrogen_treatment constr
_refine_ls_matrix_type full
_refine_ls_number_parameters 487
_refine_ls_number_reflns 6073
_refine_ls_number_restraints 0
_refine_ls_restrained_S_all 1.013
_refine_ls_R_factor_all 0.1474
_refine_ls_R_factor_gt 0.0660
_refine_ls_shift/su_max 0.000
_refine_ls_shift/su_mean 0.000
_refine_ls_structure_factor_coef Fsqd
_refine_ls_weighting_details 'calc w=1/[\s^2^(Fo^2^)+(0.0558P)^2^] where P=(Fo^2^+2Fc^2^)/3'
_refine_ls_weighting_scheme calc
_refine_ls_wR_factor_gt 0.1336
_refine_ls_wR_factor_ref 0.1603
_reflns_number_gt 2895
_reflns_number_total 6073
_reflns_threshold_expression I>2sigma(I)
_cod_data_source_file xu2667.cif
_cod_data_source_block I
_cod_original_cell_volume 3336.0(11)
_cod_original_sg_symbol_H-M 'P 21/c'
_cod_database_code 2224806
_cod_database_fobs_code 2224806

loop_
_symmetry_equiv_pos_as_xyz
'x, y, z'
'-x, y+1/2, -z+1/2'
'-x, -y, -z'
'x, -y-1/2, z-1/2'

loop_
_atom_site_type_symbol
_atom_site_label
_atom_site_fract_x
_atom_site_fract_y
_atom_site_fract_z
_atom_site_U_iso_or_equiv
_atom_site_adp_type
_atom_site_calc_flag
_atom_site_refinement_flags
_atom_site_occupancy
_atom_site_disorder_assembly
_atom_site_disorder_group
C C1 0.2673(5) 0.1589(3) -0.0305(3) 0.0998(16) Uani d . 1 . .
H H1A 0.2295 0.1738 -0.0814 0.120 Uiso d R 1 . .
C C2 0.3718(5) 0.1933(2) 0.0036(3) 0.0840(13) Uani d . 1 . .
H H2A 0.4037 0.2320 -0.0234 0.101 Uiso d R 1 . .
C C3 0.4290(3) 0.1700(2) 0.0780(2) 0.0644(11) Uani d . 1 . .
H H3A 0.5007 0.1925 0.1010 0.077 Uiso d R 1 . .
C C4 0.3807(3) 0.11345(19) 0.1192(2) 0.0524(9) Uani d . 1 . .
C C5 0.2739(3) 0.0805(3) 0.0847(3) 0.0842(14) Uani d . 1 . .
H H5A 0.2398 0.0430 0.1122 0.101 Uiso d R 1 . .
C C6 0.2179(4) 0.1032(3) 0.0093(3) 0.1071(17) Uani d . 1 . .
H H6A 0.1466 0.0806 -0.0145 0.129 Uiso d R 1 . .
C C7 0.4459(3) 0.08948(18) 0.1994(2) 0.0481(9) Uani d . 1 . .
C C8 0.3825(3) 0.03796(17) 0.24980(19) 0.0411(8) Uani d . 1 . .
C C9 0.3994(3) -0.04183(18) 0.2433(2) 0.0444(8) Uani d . 1 . .
C C10 0.4757(3) -0.0711(2) 0.1935(2) 0.0604(10) Uani d . 1 . .
H H10A 0.5160 -0.0386 0.1640 0.072 Uiso d R 1 . .
C C11 0.4915(3) -0.1475(2) 0.1880(2) 0.0717(12) Uani d . 1 . .
H H11A 0.5429 -0.1663 0.1551 0.086 Uiso d R 1 . .
C C12 0.4326(4) -0.1959(2) 0.2302(3) 0.0743(12) Uani d . 1 . .
H H12A 0.4444 -0.2475 0.2260 0.089 Uiso d R 1 . .
C C13 0.3567(3) -0.1698(2) 0.2786(2) 0.0667(11) Uani d . 1 . .
H H13A 0.3158 -0.2039 0.3059 0.080 Uiso d R 1 . .
C C14 0.3385(3) -0.09211(18) 0.2883(2) 0.0485(9) Uani d . 1 . .
C C15 0.2630(3) -0.06240(19) 0.3414(2) 0.0474(9) Uani d . 1 . .
C C16 0.1970(3) -0.1080(2) 0.3880(2) 0.0666(11) Uani d . 1 . .
H H16A 0.2024 -0.1601 0.3849 0.080 Uiso d R 1 . .
C C17 0.1263(4) -0.0769(3) 0.4367(3) 0.0800(13) Uani d . 1 . .
H H17A 0.0834 -0.1080 0.4659 0.096 Uiso d R 1 . .
C C18 0.1174(4) 0.0001(3) 0.4437(3) 0.0812(13) Uani d . 1 . .
H H18A 0.0664 0.0249 0.4754 0.097 Uiso d R 1 . .
C C19 0.1796(3) 0.0465(2) 0.4003(2) 0.0540(9) Uani d . 1 . .
C C22 0.3123(3) 0.06531(17) 0.30131(19) 0.0406(8) Uani d . 1 . .
C C23 0.2525(3) 0.01599(18) 0.34878(19) 0.0427(8) Uani d . 1 . .
O O6 0.5567(3) 0.11817(18) 0.44109(18) 0.0940(10) Uani d . 1 . .
O O7 0.7026(2) 0.15182(13) 0.37616(14) 0.0592(7) Uani d . 1 . .
C C24 0.8948(5) 0.2090(2) 0.0165(3) 0.0858(14) Uani d . 1 . .
H H24A 0.9355 0.2427 -0.0115 0.103 Uiso d R 1 . .
C C25 0.9474(4) 0.1832(2) 0.0912(2) 0.0680(11) Uani d . 1 . .
H H25A 1.0241 0.1990 0.1134 0.082 Uiso d R 1 . .
C C26 0.8861(3) 0.13347(19) 0.1335(2) 0.0515(9) Uani d . 1 . .
C C27 0.7738(3) 0.1094(2) 0.0989(2) 0.0773(13) Uani d . 1 . .
H H27A 0.7327 0.0754 0.1262 0.093 Uiso d R 1 . .
C C28 0.7218(4) 0.1355(3) 0.0239(3) 0.0956(16) Uani d . 1 . .
H H28A 0.6456 0.1192 0.0012 0.115 Uiso d R 1 . .
C C29 0.7815(5) 0.1847(3) -0.0169(3) 0.0898(15) Uani d . 1 . .
H H29A 0.7459 0.2021 -0.0674 0.108 Uiso d R 1 . .
C C31 0.8870(3) 0.04461(17) 0.25475(19) 0.0419(8) Uani d . 1 . .
C C32 0.9170(3) -0.03219(18) 0.2396(2) 0.0476(9) Uani d . 1 . .
C C33 1.0017(3) -0.0493(2) 0.1906(2) 0.0663(11) Uani d . 1 . .
H H33A 1.0385 -0.0106 0.1667 0.080 Uiso d R 1 . .
C C34 1.0310(4) -0.1227(3) 0.1774(3) 0.0824(14) Uani d . 1 . .
H H34A 1.0885 -0.1335 0.1455 0.099 Uiso d R 1 . .
C C35 0.9752(4) -0.1806(2) 0.2114(3) 0.0856(15) Uani d . 1 . .
H H35A 0.9952 -0.2302 0.2019 0.103 Uiso d R 1 . .
C C36 0.8920(4) -0.1663(2) 0.2583(3) 0.0731(12) Uani d . 1 . .
H H36A 0.8549 -0.2063 0.2800 0.088 Uiso d R 1 . .
C C37 0.8601(3) -0.09157(18) 0.2752(2) 0.0557(10) Uani d . 1 . .
C C38 0.7729(3) -0.0747(2) 0.3260(2) 0.0539(9) Uani d . 1 . .
C C39 0.7101(4) -0.1307(2) 0.3626(2) 0.0723(12) Uani d . 1 . .
H H39A 0.7264 -0.1813 0.3551 0.087 Uiso d R 1 . .
C C40 0.6263(4) -0.1115(3) 0.4086(3) 0.0822(13) Uani d . 1 . .
H H40A 0.5859 -0.1491 0.4317 0.099 Uiso d R 1 . .
C C41 0.6012(4) -0.0382(3) 0.4211(2) 0.0766(12) Uani d . 1 . .
H H41A 0.5427 -0.0261 0.4518 0.092 Uiso d R 1 . .
C C42 0.6612(3) 0.0183(2) 0.3890(2) 0.0555(9) Uani d . 1 . .
C C43 0.6329(4) 0.0960(3) 0.4042(2) 0.0675(11) Uani d . 1 . .
C C45 0.8067(3) 0.05975(17) 0.30482(19) 0.0408(8) Uani d . 1 . .
C C46 0.7477(3) 0.00066(18) 0.34088(19) 0.0447(8) Uani d . 1 . .
O O8 0.8217(2) 0.19227(13) 0.29575(16) 0.0649(7) Uani d . 1 . .
O O1 0.54992(19) 0.10725(13) 0.22378(14) 0.0591(7) Uani d . 1 . .
C C44 0.7792(3) 0.1380(2) 0.3224(2) 0.0483(9) Uani d . 1 . .
O O3 0.2359(2) 0.17298(12) 0.36796(15) 0.0591(7) Uani d . 1 . .
O O4 0.3390(2) 0.19411(13) 0.27183(17) 0.0680(8) Uani d . 1 . .
O O5 1.0484(2) 0.12609(14) 0.24210(15) 0.0681(7) Uani d . 1 . .
O O2 0.1008(3) 0.15884(17) 0.44693(18) 0.0973(10) Uani d . 1 . .
C C21 0.2981(3) 0.14706(19) 0.3096(2) 0.0476(9) Uani d . 1 . .
C C30 0.9469(3) 0.10541(19) 0.2136(2) 0.0509(9) Uani d . 1 . .
C C20 0.1671(4) 0.1276(2) 0.4076(2) 0.0634(10) Uani d . 1 . .

loop_
_atom_site_aniso_label
_atom_site_aniso_U_11
_atom_site_aniso_U_22
_atom_site_aniso_U_33
_atom_site_aniso_U_12
_atom_site_aniso_U_13
_atom_site_aniso_U_23
C1 0.117(4) 0.113(4) 0.059(3) 0.017(4) -0.016(3) 0.021(3)
C2 0.123(4) 0.065(3) 0.061(3) 0.003(3) 0.009(3) 0.016(2)
C3 0.077(3) 0.059(3) 0.057(3) 0.002(2) 0.010(2) 0.006(2)
C4 0.052(2) 0.056(2) 0.047(2) 0.0066(19) 0.0024(18) 0.0072(18)
C5 0.057(3) 0.117(4) 0.072(3) -0.018(3) -0.005(2) 0.027(3)
C6 0.070(3) 0.162(5) 0.078(4) -0.008(3) -0.021(3) 0.034(4)
C7 0.049(2) 0.041(2) 0.055(2) 0.0016(17) 0.0100(19) -0.0010(17)
C8 0.0389(18) 0.0389(19) 0.043(2) 0.0027(15) -0.0009(16) 0.0013(16)
C9 0.0410(19) 0.042(2) 0.048(2) 0.0076(16) -0.0002(17) -0.0055(17)
C10 0.055(2) 0.056(2) 0.068(3) 0.0075(19) 0.005(2) -0.008(2)
C11 0.065(3) 0.068(3) 0.080(3) 0.018(2) 0.006(2) -0.020(2)
C12 0.065(3) 0.046(2) 0.105(4) 0.005(2) -0.007(3) -0.018(2)
C13 0.056(2) 0.044(2) 0.095(3) -0.0048(19) -0.003(2) 0.000(2)
C14 0.045(2) 0.0349(19) 0.060(2) 0.0001(16) -0.0083(18) 0.0005(17)
C15 0.042(2) 0.047(2) 0.049(2) -0.0037(17) -0.0030(17) 0.0033(17)
C16 0.060(3) 0.059(3) 0.077(3) -0.010(2) -0.001(2) 0.019(2)
C17 0.065(3) 0.090(4) 0.091(3) -0.008(3) 0.030(3) 0.029(3)
C18 0.076(3) 0.084(3) 0.091(3) 0.006(3) 0.034(3) 0.018(3)
C19 0.049(2) 0.061(3) 0.053(2) -0.0024(19) 0.0113(18) 0.0062(19)
C22 0.0341(17) 0.0364(19) 0.047(2) -0.0009(15) -0.0045(16) 0.0022(16)
C23 0.0345(18) 0.043(2) 0.049(2) -0.0022(16) 0.0005(16) -0.0013(17)
O6 0.092(2) 0.113(3) 0.087(2) 0.0019(19) 0.0443(19) -0.0154(18)
O7 0.0616(16) 0.0548(15) 0.0624(16) 0.0000(13) 0.0142(13) -0.0130(13)
C24 0.131(4) 0.061(3) 0.069(3) -0.013(3) 0.026(3) 0.007(2)
C25 0.075(3) 0.066(3) 0.064(3) -0.016(2) 0.013(2) 0.002(2)
C26 0.048(2) 0.053(2) 0.054(2) 0.0040(18) 0.0093(19) 0.0022(18)
C27 0.052(2) 0.114(4) 0.065(3) -0.005(2) 0.005(2) 0.028(3)
C28 0.053(3) 0.168(5) 0.064(3) 0.011(3) 0.005(2) 0.042(3)
C29 0.117(4) 0.094(4) 0.056(3) 0.032(3) 0.006(3) 0.016(3)
C31 0.0362(18) 0.042(2) 0.045(2) -0.0027(15) -0.0015(16) 0.0017(16)
C32 0.0402(19) 0.044(2) 0.052(2) 0.0089(16) -0.0090(17) -0.0114(18)
C33 0.053(2) 0.068(3) 0.074(3) 0.014(2) -0.001(2) -0.020(2)
C34 0.055(3) 0.097(4) 0.090(3) 0.023(3) -0.003(2) -0.036(3)
C35 0.065(3) 0.064(3) 0.118(4) 0.019(3) -0.014(3) -0.031(3)
C36 0.072(3) 0.041(2) 0.092(3) 0.010(2) -0.026(2) -0.003(2)
C37 0.059(2) 0.034(2) 0.063(2) 0.0024(18) -0.021(2) 0.0012(19)
C38 0.052(2) 0.049(2) 0.054(2) -0.0086(19) -0.0105(19) 0.0079(19)
C39 0.080(3) 0.052(2) 0.073(3) -0.014(2) -0.020(2) 0.014(2)
C40 0.087(3) 0.084(4) 0.077(3) -0.027(3) 0.016(3) 0.022(3)
C41 0.089(3) 0.084(3) 0.057(3) -0.024(3) 0.014(2) 0.011(2)
C42 0.058(2) 0.060(3) 0.046(2) -0.010(2) 0.0021(19) 0.0021(19)
C43 0.067(3) 0.084(3) 0.049(2) -0.006(3) 0.004(2) -0.006(2)
C45 0.0432(19) 0.0332(19) 0.041(2) 0.0001(16) -0.0059(16) 0.0038(15)
C46 0.049(2) 0.042(2) 0.038(2) -0.0033(17) -0.0086(16) 0.0032(16)
O8 0.0635(16) 0.0380(14) 0.095(2) -0.0049(13) 0.0196(15) 0.0039(14)
O1 0.0393(14) 0.0691(17) 0.0689(17) -0.0031(12) 0.0090(12) 0.0105(13)
C44 0.039(2) 0.051(2) 0.051(2) 0.0000(18) -0.0030(17) -0.0033(18)
O3 0.0591(15) 0.0508(15) 0.0677(17) 0.0008(13) 0.0113(14) -0.0130(13)
O4 0.0642(17) 0.0409(14) 0.104(2) -0.0070(13) 0.0282(16) 0.0030(14)
O5 0.0396(14) 0.0793(18) 0.0827(19) -0.0116(13) 0.0027(13) 0.0030(15)
O2 0.108(2) 0.100(2) 0.097(2) 0.0240(19) 0.056(2) -0.0096(19)
C21 0.0404(19) 0.045(2) 0.055(2) -0.0018(17) -0.0005(17) -0.0070(19)
C30 0.037(2) 0.051(2) 0.063(2) 0.0050(17) 0.0063(18) -0.0063(19)
C20 0.064(3) 0.069(3) 0.057(3) 0.009(2) 0.007(2) -0.007(2)

loop_
_atom_type_symbol
_atom_type_description
_atom_type_scat_dispersion_real
_atom_type_scat_dispersion_imag
_atom_type_scat_source
C C 0.0033 0.0016 'International Tables Vol C Tables 4.2.6.8 and 6.1.1.4'
H H 0.0000 0.0000 'International Tables Vol C Tables 4.2.6.8 and 6.1.1.4'
O O 0.0106 0.0060 'International Tables Vol C Tables 4.2.6.8 and 6.1.1.4'

loop_
_geom_angle_atom_site_label_1
_geom_angle_atom_site_label_2
_geom_angle_atom_site_label_3
_geom_angle_site_symmetry_1
_geom_angle_site_symmetry_3
_geom_angle
_geom_angle_publ_flag
C6 C1 C2 . . 120.9(4) ?
C6 C1 H1A . . 119.6 ?
C2 C1 H1A . . 119.5 ?
C1 C2 C3 . . 119.4(4) ?
C1 C2 H2A . . 120.3 ?
C3 C2 H2A . . 120.3 ?
C2 C3 C4 . . 120.6(4) ?
C2 C3 H3A . . 119.7 ?
C4 C3 H3A . . 119.6 ?
C5 C4 C3 . . 119.3(3) ?
C5 C4 C7 . . 121.8(3) ?
C3 C4 C7 . . 119.0(3) ?
C6 C5 C4 . . 119.8(4) ?
C6 C5 H5A . . 120.1 ?
C4 C5 H5A . . 120.1 ?
C1 C6 C5 . . 120.0(4) ?
C1 C6 H6A . . 120.0 ?
C5 C6 H6A . . 120.1 ?
O1 C7 C4 . . 122.3(3) ?
O1 C7 C8 . . 119.4(3) ?
C4 C7 C8 . . 118.2(3) ?
C22 C8 C9 . . 120.1(3) ?
C22 C8 C7 . . 121.7(3) ?
C9 C8 C7 . . 118.3(3) ?
C10 C9 C14 . . 119.2(3) ?
C10 C9 C8 . . 121.0(3) ?
C14 C9 C8 . . 119.7(3) ?
C11 C10 C9 . . 120.5(4) ?
C11 C10 H10A . . 119.8 ?
C9 C10 H10A . . 119.7 ?
C12 C11 C10 . . 120.6(4) ?
C12 C11 H11A . . 119.6 ?
C10 C11 H11A . . 119.8 ?
C11 C12 C13 . . 120.7(4) ?
C11 C12 H12A . . 119.6 ?
C13 C12 H12A . . 119.7 ?
C12 C13 C14 . . 121.6(4) ?
C12 C13 H13A . . 119.3 ?
C14 C13 H13A . . 119.1 ?
C13 C14 C9 . . 117.4(3) ?
C13 C14 C15 . . 123.1(3) ?
C9 C14 C15 . . 119.5(3) ?
C23 C15 C16 . . 117.1(3) ?
C23 C15 C14 . . 119.2(3) ?
C16 C15 C14 . . 123.7(3) ?
C17 C16 C15 . . 121.3(4) ?
C17 C16 H16A . . 119.4 ?
C15 C16 H16A . . 119.3 ?
C16 C17 C18 . . 121.1(4) ?
C16 C17 H17A . . 119.5 ?
C18 C17 H17A . . 119.5 ?
C19 C18 C17 . . 119.9(4) ?
C19 C18 H18A . . 115.6 ?
C17 C18 H18A . . 124.4 ?
C18 C19 C23 . . 120.3(4) ?
C18 C19 C20 . . 119.0(4) ?
C23 C19 C20 . . 120.7(3) ?
C8 C22 C23 . . 121.2(3) ?
C8 C22 C21 . . 119.9(3) ?
C23 C22 C21 . . 118.9(3) ?
C19 C23 C15 . . 120.3(3) ?
C19 C23 C22 . . 119.4(3) ?
C15 C23 C22 . . 120.2(3) ?
C44 O7 C43 . . 123.3(3) ?
C25 C24 C29 . . 119.8(4) ?
C25 C24 H24A . . 120.1 ?
C29 C24 H24A . . 120.1 ?
C24 C25 C26 . . 120.1(4) ?
C24 C25 H25A . . 119.9 ?
C26 C25 H25A . . 120.0 ?
C27 C26 C25 . . 119.2(3) ?
C27 C26 C30 . . 122.1(3) ?
C25 C26 C30 . . 118.7(3) ?
C26 C27 C28 . . 120.3(4) ?
C26 C27 H27A . . 119.9 ?
C28 C27 H27A . . 119.8 ?
C29 C28 C27 . . 120.3(4) ?
C29 C28 H28A . . 119.9 ?
C27 C28 H28A . . 119.7 ?
C28 C29 C24 . . 120.2(4) ?
C28 C29 H29A . . 119.9 ?
C24 C29 H29A . . 119.9 ?
C45 C31 C32 . . 119.8(3) ?
C45 C31 C30 . . 122.7(3) ?
C32 C31 C30 . . 117.5(3) ?
C33 C32 C37 . . 119.4(3) ?
C33 C32 C31 . . 121.1(3) ?
C37 C32 C31 . . 119.5(3) ?
C34 C33 C32 . . 120.7(4) ?
C34 C33 H33A . . 119.7 ?
C32 C33 H33A . . 119.6 ?
C33 C34 C35 . . 120.0(4) ?
C33 C34 H34A . . 120.1 ?
C35 C34 H34A . . 119.9 ?
C36 C35 C34 . . 121.0(4) ?
C36 C35 H35A . . 119.5 ?
C34 C35 H35A . . 119.5 ?
C35 C36 C37 . . 121.3(4) ?
C35 C36 H36A . . 119.4 ?
C37 C36 H36A . . 119.4 ?
C36 C37 C32 . . 117.6(4) ?
C36 C37 C38 . . 122.4(4) ?
C32 C37 C38 . . 120.0(3) ?
C46 C38 C39 . . 117.4(4) ?
C46 C38 C37 . . 119.0(3) ?
C39 C38 C37 . . 123.6(4) ?
C40 C39 C38 . . 121.1(4) ?
C40 C39 H39A . . 119.4 ?
C38 C39 H39A . . 119.5 ?
C41 C40 C39 . . 120.8(4) ?
C41 C40 H40A . . 119.6 ?
C39 C40 H40A . . 119.6 ?
C40 C41 C42 . . 120.7(4) ?
C40 C41 H41A . . 119.6 ?
C42 C41 H41A . . 119.7 ?
C41 C42 C46 . . 120.1(4) ?
C41 C42 C43 . . 119.2(4) ?
C46 C42 C43 . . 120.6(3) ?
O6 C43 O7 . . 115.7(4) ?
O6 C43 C42 . . 126.7(4) ?
O7 C43 C42 . . 117.5(3) ?
C31 C45 C46 . . 121.5(3) ?
C31 C45 C44 . . 119.8(3) ?
C46 C45 C44 . . 118.7(3) ?
C38 C46 C42 . . 119.9(3) ?
C38 C46 C45 . . 120.1(3) ?
C42 C46 C45 . . 120.0(3) ?
O8 C44 O7 . . 116.1(3) ?
O8 C44 C45 . . 125.1(3) ?
O7 C44 C45 . . 118.7(3) ?
C20 O3 C21 . . 123.4(3) ?
O4 C21 O3 . . 115.9(3) ?
O4 C21 C22 . . 125.8(3) ?
O3 C21 C22 . . 118.3(3) ?
O5 C30 C26 . . 120.9(3) ?
O5 C30 C31 . . 120.1(3) ?
C26 C30 C31 . . 118.7(3) ?
O2 C20 O3 . . 116.7(4) ?
O2 C20 C19 . . 125.2(4) ?
O3 C20 C19 . . 118.1(3) ?

loop_
_geom_bond_atom_site_label_1
_geom_bond_atom_site_label_2
_geom_bond_site_symmetry_2
_geom_bond_distance
_geom_bond_publ_flag
C1 C6 . 1.367(6) ?
C1 C2 . 1.370(6) ?
C1 H1A . 0.9289 ?
C2 C3 . 1.371(5) ?
C2 H2A . 0.9297 ?
C3 C4 . 1.384(4) ?
C3 H3A . 0.9303 ?
C4 C5 . 1.382(5) ?
C4 C7 . 1.486(4) ?
C5 C6 . 1.379(5) ?
C5 H5A . 0.9310 ?
C6 H6A . 0.9303 ?
C7 O1 . 1.223(3) ?
C7 C8 . 1.509(4) ?
C8 C22 . 1.360(4) ?
C8 C9 . 1.437(4) ?
C9 C10 . 1.399(4) ?
C9 C14 . 1.422(4) ?
C10 C11 . 1.375(5) ?
C10 H10A . 0.9293 ?
C11 C12 . 1.360(5) ?
C11 H11A . 0.9298 ?
C12 C13 . 1.361(5) ?
C12 H12A . 0.9309 ?
C13 C14 . 1.408(4) ?
C13 H13A . 0.9293 ?
C14 C15 . 1.436(4) ?
C15 C23 . 1.405(4) ?
C15 C16 . 1.423(4) ?
C16 C17 . 1.354(5) ?
C16 H16A . 0.9299 ?
C17 C18 . 1.378(5) ?
C17 H17A . 0.9292 ?
C18 C19 . 1.371(5) ?
C18 H18A . 0.9556 ?
C19 C23 . 1.402(4) ?
C19 C20 . 1.455(5) ?
C22 C23 . 1.430(4) ?
C22 C21 . 1.471(4) ?
O6 C43 . 1.210(4) ?
O7 C44 . 1.376(4) ?
O7 C43 . 1.397(4) ?
C24 C25 . 1.376(5) ?
C24 C29 . 1.381(6) ?
C24 H24A . 0.9303 ?
C25 C26 . 1.390(5) ?
C25 H25A . 0.9298 ?
C26 C27 . 1.376(5) ?
C26 C30 . 1.492(5) ?
C27 C28 . 1.379(5) ?
C27 H27A . 0.9293 ?
C28 C29 . 1.360(6) ?
C28 H28A . 0.9297 ?
C29 H29A . 0.9294 ?
C31 C45 . 1.366(4) ?
C31 C32 . 1.439(4) ?
C31 C30 . 1.504(4) ?
C32 C33 . 1.399(4) ?
C32 C37 . 1.419(5) ?
C33 C34 . 1.372(5) ?
C33 H33A . 0.9308 ?
C34 C35 . 1.381(6) ?
C34 H34A . 0.9305 ?
C35 C36 . 1.351(6) ?
C35 H35A . 0.9303 ?
C36 C37 . 1.417(5) ?
C36 H36A . 0.9308 ?
C37 C38 . 1.442(5) ?
C38 C46 . 1.400(5) ?
C38 C39 . 1.422(5) ?
C39 C40 . 1.364(5) ?
C39 H39A . 0.9308 ?
C40 C41 . 1.358(5) ?
C40 H40A . 0.9306 ?
C41 C42 . 1.372(5) ?
C41 H41A . 0.9312 ?
C42 C46 . 1.406(4) ?
C42 C43 . 1.450(5) ?
C45 C46 . 1.433(4) ?
C45 C44 . 1.466(4) ?
O8 C44 . 1.197(4) ?
O3 C20 . 1.370(4) ?
O3 C21 . 1.380(4) ?
O4 C21 . 1.189(4) ?
O5 C30 . 1.226(3) ?
O2 C20 . 1.214(4) ?
